data_4325232
loop_
_publ_author_name
'Yao-Yuan Chang'
'Jui-Yi Hung'
'Yun Chi'
'Jong-Pyng Chyn'
'Min-Wen Chung'
'Chia-Li Lin'
'Pi-Tai Chou'
'Gene-Hsiang Lee'
'Chih-Hao Chang'
'Wei-Chieh Lin'

_publ_section_title
;
 Emissive Iridium(III) Diimine Complexes Formed by Double Cyclometalation
 of Coordinated Triphenylphosphite
;
_journal_name_full 'Inorganic Chemistry'
_journal_page_first 5075
_journal_page_last 5084
_journal_paper_doi 10.1021/ic2003723
_journal_volume 50
_journal_year 2011
_chemical_formula_sum 'C37 H37 Ir N3 O3 P S'
_chemical_formula_weight 826.93
_chemical_name_systematic
; 
 ? 
;
_space_group_IT_number 61
_symmetry_cell_setting orthorhombic
_symmetry_space_group_name_Hall '-P 2ac 2ab'
_symmetry_space_group_name_H-M 'P b c a'
_atom_sites_solution_hydrogens geom
_atom_sites_solution_primary direct
_atom_sites_solution_secondary difmap
_audit_creation_method SHELXL-97
_cell_angle_alpha 90.00
_cell_angle_beta 90.00
_cell_angle_gamma 90.00
_cell_formula_units_Z 8
_cell_length_a 17.9687(8)
_cell_length_b 17.0664(8)
_cell_length_c 21.9546(10)
_cell_measurement_reflns_used 6086
_cell_measurement_temperature 150(2)
_cell_measurement_theta_max 24.38
_cell_measurement_theta_min 2.39
_cell_volume 6732.6(5)
_computing_cell_refinement 'Bruker SAINT'
_computing_data_collection 'Bruker SMART'
_computing_data_reduction 'Bruker SAINT'
_computing_molecular_graphics 'Bruker SHELXTL'
_computing_publication_material 'Bruker SHELXTL'
_computing_structure_refinement 'SHELXL-97 (Sheldrick, 1997)'
_computing_structure_solution 'SHELXS-97 (Sheldrick, 1990)'
_diffrn_ambient_temperature 150(2)
_diffrn_measured_fraction_theta_full 1.000
_diffrn_measured_fraction_theta_max 1.000
_diffrn_measurement_device_type 'BRUKER SMART APEXCCD area detector'
_diffrn_measurement_method 'omega scans'
_diffrn_radiation_monochromator graphite
_diffrn_radiation_source 'fine-focus sealed tube'
_diffrn_radiation_type MoK\a
_diffrn_radiation_wavelength 0.71073
_diffrn_reflns_av_R_equivalents 0.0756
_diffrn_reflns_av_sigmaI/netI 0.0444
_diffrn_reflns_limit_h_max 20
_diffrn_reflns_limit_h_min -23
_diffrn_reflns_limit_k_max 22
_diffrn_reflns_limit_k_min -22
_diffrn_reflns_limit_l_max 28
_diffrn_reflns_limit_l_min -28
_diffrn_reflns_number 49982
_diffrn_reflns_theta_full 27.50
_diffrn_reflns_theta_max 27.50
_diffrn_reflns_theta_min 1.86
_exptl_absorpt_coefficient_mu 4.117
_exptl_absorpt_correction_T_max 0.5772
_exptl_absorpt_correction_T_min 0.4259
_exptl_absorpt_correction_type multi-scan
_exptl_crystal_colour yellow
_exptl_crystal_density_diffrn 1.632
_exptl_crystal_density_meas ?
_exptl_crystal_description block
_exptl_crystal_F_000 3296
_exptl_crystal_size_max 0.25
_exptl_crystal_size_mid 0.20
_exptl_crystal_size_min 0.15
_refine_diff_density_max 1.290
_refine_diff_density_min -0.806
_refine_diff_density_rms 0.114
_refine_ls_extinction_method none
_refine_ls_goodness_of_fit_ref 1.060
_refine_ls_hydrogen_treatment constr
_refine_ls_matrix_type full
_refine_ls_number_parameters 421
_refine_ls_number_reflns 7728
_refine_ls_number_restraints 0
_refine_ls_restrained_S_all 1.060
_refine_ls_R_factor_all 0.0510
_refine_ls_R_factor_gt 0.0344
_refine_ls_shift/su_max 0.004
_refine_ls_shift/su_mean 0.000
_refine_ls_structure_factor_coef Fsqd
_refine_ls_weighting_details 'calc w=1/[\s^2^(Fo^2^)+(0.0209P)^2^+4.7436P] where P=(Fo^2^+2Fc^2^)/3'
_refine_ls_weighting_scheme calc
_refine_ls_wR_factor_gt 0.0618
_refine_ls_wR_factor_ref 0.0666
_reflns_number_gt 6106
_reflns_number_total 7728
_reflns_threshold_expression >2sigma(I)
_cod_data_source_file ic2003723_si_001_2.cif
_cod_data_source_block 2b
_cod_depositor_comments
;
The following automatic conversions were performed:

'_exptl_crystal_density_meas' value 'not_measured' was changed to '?'
- the value is perceived as not measured.

Automatic conversion script
Id: cif_fix_values 3008 2015-01-20 13:52:24Z robertas 
;
_cod_database_code 4325232

loop_
_symmetry_equiv_pos_as_xyz
'x, y, z'
'-x+1/2, -y, z+1/2'
'-x, y+1/2, -z+1/2'
'x+1/2, -y+1/2, -z'
'-x, -y, -z'
'x-1/2, y, -z-1/2'
'x, -y-1/2, z-1/2'
'-x-1/2, y-1/2, z'

loop_
_atom_site_label
_atom_site_type_symbol
_atom_site_fract_x
_atom_site_fract_y
_atom_site_fract_z
_atom_site_U_iso_or_equiv
_atom_site_adp_type
_atom_site_occupancy
_atom_site_symmetry_multiplicity
_atom_site_calc_flag
_atom_site_refinement_flags
Ir Ir 0.548677(8) 0.538996(8) 0.312250(6) 0.01630(5) Uani 1 1 d .
S1 S 0.34687(6) 0.68993(7) 0.39819(5) 0.0322(3) Uani 1 1 d .
P1 P 0.62967(6) 0.49927(6) 0.24721(5) 0.0208(2) Uani 1 1 d .
N1 N 0.61637(17) 0.54472(17) 0.39140(13) 0.0186(7) Uani 1 1 d .
N2 N 0.52058(17) 0.43601(18) 0.36154(14) 0.0180(7) Uani 1 1 d .
N3 N 0.46363(18) 0.59353(18) 0.36110(14) 0.0215(7) Uani 1 1 d .
O1 O 0.68082(15) 0.57040(16) 0.22542(12) 0.0261(6) Uani 1 1 d .
O2 O 0.58815(16) 0.47042(17) 0.18664(12) 0.0283(7) Uani 1 1 d .
O3 O 0.69354(15) 0.43601(16) 0.25543(12) 0.0268(6) Uani 1 1 d .
C1 C 0.5870(2) 0.6439(2) 0.27884(16) 0.0180(8) Uani 1 1 d .
C2 C 0.5627(2) 0.7187(2) 0.29676(16) 0.0217(9) Uani 1 1 d .
H2 H 0.5190 0.7230 0.3209 0.026 Uiso 1 1 calc R
C3 C 0.6003(2) 0.7860(2) 0.28035(18) 0.0252(9) Uani 1 1 d .
H3 H 0.5829 0.8355 0.2942 0.030 Uiso 1 1 calc R
C4 C 0.6634(2) 0.7819(2) 0.24371(18) 0.0271(10) Uani 1 1 d .
H4 H 0.6889 0.8284 0.2322 0.033 Uiso 1 1 calc R
C5 C 0.6888(2) 0.7099(2) 0.22417(18) 0.0250(9) Uani 1 1 d .
H5 H 0.7315 0.7058 0.1989 0.030 Uiso 1 1 calc R
C6 C 0.6504(2) 0.6439(2) 0.24241(17) 0.0225(9) Uani 1 1 d .
C7 C 0.4806(2) 0.5202(2) 0.23891(17) 0.0204(9) Uani 1 1 d .
C8 C 0.4034(2) 0.5323(2) 0.23576(18) 0.0259(9) Uani 1 1 d .
H8 H 0.3783 0.5527 0.2704 0.031 Uiso 1 1 calc R
C9 C 0.3625(3) 0.5156(2) 0.18378(19) 0.0314(10) Uani 1 1 d .
H9 H 0.3104 0.5251 0.1832 0.038 Uiso 1 1 calc R
C10 C 0.3970(3) 0.4851(3) 0.13301(19) 0.0326(11) Uani 1 1 d .
H10 H 0.3687 0.4736 0.0976 0.039 Uiso 1 1 calc R
C11 C 0.4726(3) 0.4713(3) 0.13341(19) 0.0316(10) Uani 1 1 d .
H11 H 0.4973 0.4510 0.0985 0.038 Uiso 1 1 calc R
C12 C 0.5113(2) 0.4878(2) 0.18630(18) 0.0241(9) Uani 1 1 d .
C13 C 0.7035(3) 0.3559(3) 0.3442(2) 0.0348(11) Uani 1 1 d .
H13 H 0.7313 0.3962 0.3634 0.042 Uiso 1 1 calc R
C14 C 0.6895(3) 0.2851(3) 0.3738(2) 0.0488(14) Uani 1 1 d .
H14 H 0.7075 0.2768 0.4140 0.059 Uiso 1 1 calc R
C15 C 0.6496(3) 0.2275(3) 0.3449(3) 0.0488(14) Uani 1 1 d .
H15 H 0.6407 0.1792 0.3651 0.059 Uiso 1 1 calc R
C16 C 0.6224(3) 0.2387(3) 0.2870(3) 0.0474(13) Uani 1 1 d .
H16 H 0.5945 0.1984 0.2678 0.057 Uiso 1 1 calc R
C17 C 0.6354(2) 0.3084(2) 0.2566(2) 0.0356(11) Uani 1 1 d .
H17 H 0.6171 0.3165 0.2165 0.043 Uiso 1 1 calc R
C18 C 0.6757(2) 0.3656(2) 0.2861(2) 0.0259(9) Uani 1 1 d .
C19 C 0.6717(2) 0.5966(2) 0.39995(17) 0.0218(9) Uani 1 1 d .
H19 H 0.6801 0.6353 0.3696 0.026 Uiso 1 1 calc R
C20 C 0.7167(2) 0.5962(2) 0.45067(17) 0.0238(9) Uani 1 1 d .
H20 H 0.7554 0.6337 0.4545 0.029 Uiso 1 1 calc R
C21 C 0.7055(2) 0.5411(2) 0.49623(17) 0.0202(8) Uani 1 1 d .
C22 C 0.6480(2) 0.4871(2) 0.48720(17) 0.0215(8) Uani 1 1 d .
H22 H 0.6381 0.4487 0.5175 0.026 Uiso 1 1 calc R
C23 C 0.6051(2) 0.4888(2) 0.43452(17) 0.0186(8) Uani 1 1 d .
C24 C 0.5485(2) 0.4291(2) 0.41849(16) 0.0194(8) Uani 1 1 d .
C25 C 0.5276(2) 0.3670(2) 0.45623(17) 0.0226(9) Uani 1 1 d .
H25 H 0.5460 0.3643 0.4967 0.027 Uiso 1 1 calc R
C26 C 0.4799(2) 0.3090(2) 0.43470(18) 0.0232(9) Uani 1 1 d .
C27 C 0.4561(2) 0.3155(2) 0.37498(18) 0.0245(9) Uani 1 1 d .
H27 H 0.4260 0.2756 0.3577 0.029 Uiso 1 1 calc R
C28 C 0.4761(2) 0.3797(2) 0.34050(17) 0.0222(9) Uani 1 1 d .
H28 H 0.4575 0.3839 0.3001 0.027 Uiso 1 1 calc R
C29 C 0.7542(2) 0.5383(2) 0.55334(17) 0.0256(9) Uani 1 1 d .
C30 C 0.8103(3) 0.6057(3) 0.5551(2) 0.0415(12) Uani 1 1 d .
H30A H 0.8431 0.6024 0.5195 0.062 Uiso 1 1 calc R
H30B H 0.8401 0.6020 0.5924 0.062 Uiso 1 1 calc R
H30C H 0.7836 0.6558 0.5545 0.062 Uiso 1 1 calc R
C31 C 0.7046(3) 0.5427(3) 0.61003(18) 0.0324(10) Uani 1 1 d .
H31A H 0.7356 0.5392 0.6467 0.049 Uiso 1 1 calc R
H31B H 0.6691 0.4991 0.6096 0.049 Uiso 1 1 calc R
H31C H 0.6775 0.5925 0.6101 0.049 Uiso 1 1 calc R
C32 C 0.7982(2) 0.4616(2) 0.55292(19) 0.0308(10) Uani 1 1 d .
H32A H 0.8292 0.4592 0.5162 0.046 Uiso 1 1 calc R
H32B H 0.7637 0.4172 0.5532 0.046 Uiso 1 1 calc R
H32C H 0.8301 0.4591 0.5891 0.046 Uiso 1 1 calc R
C33 C 0.4523(2) 0.2393(2) 0.47267(18) 0.0273(9) Uani 1 1 d .
C34 C 0.3671(3) 0.2331(3) 0.4668(2) 0.0424(12) Uani 1 1 d .
H34A H 0.3487 0.1919 0.4940 0.064 Uiso 1 1 calc R
H34B H 0.3540 0.2202 0.4246 0.064 Uiso 1 1 calc R
H34C H 0.3444 0.2833 0.4780 0.064 Uiso 1 1 calc R
C35 C 0.4704(3) 0.2481(3) 0.5399(2) 0.0486(14) Uani 1 1 d .
H35A H 0.5245 0.2484 0.5454 0.073 Uiso 1 1 calc R
H35B H 0.4488 0.2042 0.5626 0.073 Uiso 1 1 calc R
H35C H 0.4495 0.2975 0.5550 0.073 Uiso 1 1 calc R
C36 C 0.4883(3) 0.1644(3) 0.4482(2) 0.0489(14) Uani 1 1 d .
H36A H 0.5424 0.1678 0.4529 0.073 Uiso 1 1 calc R
H36B H 0.4759 0.1583 0.4050 0.073 Uiso 1 1 calc R
H36C H 0.4695 0.1192 0.4711 0.073 Uiso 1 1 calc R
C37 C 0.4148(2) 0.6339(2) 0.37613(17) 0.0208(8) Uani 1 1 d .

loop_
_atom_site_aniso_label
_atom_site_aniso_U_11
_atom_site_aniso_U_22
_atom_site_aniso_U_33
_atom_site_aniso_U_23
_atom_site_aniso_U_13
_atom_site_aniso_U_12
Ir 0.01759(8) 0.01789(7) 0.01343(7) -0.00003(6) -0.00001(6) -0.00072(6)
S1 0.0290(6) 0.0340(6) 0.0336(6) -0.0023(5) 0.0010(5) 0.0114(5)
P1 0.0205(6) 0.0235(5) 0.0184(5) -0.0004(4) 0.0022(4) 0.0002(4)
N1 0.0217(18) 0.0169(16) 0.0173(16) -0.0030(13) 0.0001(13) -0.0008(14)
N2 0.0196(18) 0.0188(16) 0.0157(16) -0.0027(13) 0.0000(13) -0.0003(13)
N3 0.023(2) 0.0201(17) 0.0211(17) 0.0007(13) 0.0032(14) -0.0007(14)
O1 0.0259(16) 0.0247(15) 0.0278(16) 0.0005(12) 0.0078(13) 0.0020(12)
O2 0.0260(17) 0.0406(17) 0.0181(14) -0.0093(13) 0.0010(12) 0.0019(13)
O3 0.0220(16) 0.0278(15) 0.0305(16) 0.0033(13) 0.0081(13) 0.0032(12)
C1 0.018(2) 0.0210(19) 0.0147(19) 0.0020(15) -0.0066(16) -0.0033(16)
C2 0.021(2) 0.027(2) 0.0164(19) -0.0013(15) -0.0056(15) 0.0007(17)
C3 0.035(3) 0.018(2) 0.023(2) 0.0047(17) -0.0105(18) -0.0003(18)
C4 0.024(2) 0.030(2) 0.027(2) 0.0106(18) -0.0104(18) -0.0119(18)
C5 0.022(2) 0.033(2) 0.021(2) 0.0094(18) -0.0039(17) -0.0067(18)
C6 0.023(2) 0.026(2) 0.0179(19) 0.0034(16) -0.0055(17) -0.0036(17)
C7 0.025(2) 0.021(2) 0.0154(19) 0.0044(15) -0.0040(16) -0.0009(16)
C8 0.029(2) 0.023(2) 0.025(2) 0.0010(17) -0.0019(18) -0.0031(18)
C9 0.027(2) 0.036(2) 0.032(2) 0.004(2) -0.012(2) -0.0064(19)
C10 0.040(3) 0.036(2) 0.021(2) 0.0015(19) -0.013(2) -0.008(2)
C11 0.040(3) 0.038(3) 0.016(2) -0.0027(18) -0.0028(18) -0.008(2)
C12 0.029(2) 0.0231(19) 0.021(2) 0.0047(17) -0.0021(18) -0.0043(17)
C13 0.041(3) 0.030(2) 0.033(3) -0.001(2) 0.004(2) 0.007(2)
C14 0.064(4) 0.041(3) 0.042(3) 0.008(2) 0.007(3) 0.012(3)
C15 0.049(3) 0.029(3) 0.068(4) 0.012(3) 0.022(3) 0.006(2)
C16 0.035(3) 0.029(3) 0.078(4) 0.000(3) 0.001(3) 0.003(2)
C17 0.030(3) 0.032(2) 0.046(3) -0.007(2) -0.003(2) 0.007(2)
C18 0.020(2) 0.022(2) 0.035(2) 0.0012(18) 0.0090(19) 0.0069(17)
C19 0.023(2) 0.020(2) 0.023(2) 0.0053(16) 0.0010(17) -0.0043(17)
C20 0.025(2) 0.026(2) 0.020(2) 0.0009(16) -0.0038(17) -0.0068(17)
C21 0.017(2) 0.024(2) 0.0198(19) -0.0010(17) -0.0021(15) 0.0001(17)
C22 0.024(2) 0.0235(19) 0.0169(19) 0.0026(15) -0.0010(17) -0.0019(17)
C23 0.022(2) 0.0195(18) 0.0147(18) 0.0000(15) 0.0004(16) 0.0001(15)
C24 0.019(2) 0.0204(18) 0.0191(19) -0.0020(15) 0.0008(17) 0.0017(17)
C25 0.030(2) 0.023(2) 0.0146(19) 0.0011(15) -0.0058(16) -0.0025(17)
C26 0.026(2) 0.0194(19) 0.024(2) 0.0008(17) -0.0023(18) -0.0027(17)
C27 0.026(2) 0.021(2) 0.027(2) -0.0020(16) -0.0066(19) -0.0067(17)
C28 0.029(2) 0.021(2) 0.0163(19) -0.0053(16) -0.0056(16) -0.0027(17)
C29 0.030(2) 0.025(2) 0.021(2) 0.0037(17) -0.0066(18) -0.0044(19)
C30 0.042(3) 0.041(3) 0.041(3) 0.007(2) -0.028(2) -0.014(2)
C31 0.040(3) 0.039(3) 0.018(2) -0.0050(19) -0.0051(18) 0.003(2)
C32 0.027(2) 0.039(2) 0.026(2) 0.000(2) -0.0049(18) 0.005(2)
C33 0.039(3) 0.0196(19) 0.024(2) 0.0038(16) -0.005(2) -0.0064(19)
C34 0.043(3) 0.038(3) 0.046(3) 0.007(2) 0.003(2) -0.012(2)
C35 0.073(4) 0.041(3) 0.032(3) 0.010(2) -0.011(3) -0.027(3)
C36 0.063(4) 0.022(2) 0.062(4) 0.010(2) 0.015(3) 0.004(2)
C37 0.028(2) 0.020(2) 0.0148(19) 0.0028(15) -0.0031(17) -0.0048(17)

loop_
_atom_type_symbol
_atom_type_description
_atom_type_scat_dispersion_real
_atom_type_scat_dispersion_imag
_atom_type_scat_source
C C 0.0033 0.0016 'International Tables Vol C Tables 4.2.6.8 and 6.1.1.4'
H H 0.0000 0.0000 'International Tables Vol C Tables 4.2.6.8 and 6.1.1.4'
N N 0.0061 0.0033 'International Tables Vol C Tables 4.2.6.8 and 6.1.1.4'
O O 0.0106 0.0060 'International Tables Vol C Tables 4.2.6.8 and 6.1.1.4'
P P 0.1023 0.0942 'International Tables Vol C Tables 4.2.6.8 and 6.1.1.4'
S S 0.1246 0.1234 'International Tables Vol C Tables 4.2.6.8 and 6.1.1.4'
Ir Ir -1.4442 7.9887 'International Tables Vol C Tables 4.2.6.8 and 6.1.1.4'

loop_
_geom_angle_atom_site_label_1
_geom_angle_atom_site_label_2
_geom_angle_atom_site_label_3
_geom_angle
C7 Ir C1 93.23(14)
C7 Ir N3 92.09(14)
C1 Ir N3 92.31(14)
C7 Ir N1 173.23(13)
C1 Ir N1 93.44(13)
N3 Ir N1 88.76(12)
C7 Ir N2 97.39(13)
C1 Ir N2 169.31(13)
N3 Ir N2 86.17(12)
N1 Ir N2 75.96(12)
C7 Ir P1 80.37(12)
C1 Ir P1 79.09(11)
N3 Ir P1 168.13(9)
N1 Ir P1 99.81(9)
N2 Ir P1 103.79(9)
O3 P1 O1 97.76(15)
O3 P1 O2 102.83(15)
O1 P1 O2 104.66(15)
O3 P1 Ir 129.01(11)
O1 P1 Ir 110.44(11)
O2 P1 Ir 109.46(11)
C19 N1 C23 118.4(3)
C19 N1 Ir 124.6(2)
C23 N1 Ir 116.9(2)
C28 N2 C24 118.7(3)
C28 N2 Ir 124.2(3)
C24 N2 Ir 117.0(2)
C37 N3 Ir 164.3(3)
C6 O1 P1 111.8(2)
C12 O2 P1 113.3(2)
C18 O3 P1 117.9(2)
C6 C1 C2 114.6(3)
C6 C1 Ir 118.6(3)
C2 C1 Ir 126.0(3)
C3 C2 C1 122.0(4)
C2 C3 C4 120.5(4)
C5 C4 C3 119.6(4)
C4 C5 C6 118.2(4)
C5 C6 C1 125.1(4)
C5 C6 O1 116.9(4)
C1 C6 O1 117.9(3)
C12 C7 C8 114.1(4)
C12 C7 Ir 118.5(3)
C8 C7 Ir 127.3(3)
C9 C8 C7 122.2(4)
C10 C9 C8 120.3(4)
C11 C10 C9 120.2(4)
C10 C11 C12 117.8(4)
C11 C12 C7 125.3(4)
C11 C12 O2 117.0(4)
C7 C12 O2 117.8(3)
C18 C13 C14 118.1(4)
C15 C14 C13 119.9(5)
C14 C15 C16 121.0(5)
C15 C16 C17 120.3(5)
C18 C17 C16 118.1(5)
C17 C18 C13 122.6(4)
C17 C18 O3 119.8(4)
C13 C18 O3 117.5(4)
N1 C19 C20 123.0(4)
C19 C20 C21 120.1(4)
C20 C21 C22 116.8(3)
C20 C21 C29 122.0(3)
C22 C21 C29 121.2(3)
C23 C22 C21 120.9(3)
N1 C23 C22 120.7(3)
N1 C23 C24 114.8(3)
C22 C23 C24 124.3(3)
N2 C24 C25 121.0(3)
N2 C24 C23 114.5(3)
C25 C24 C23 124.4(3)
C26 C25 C24 120.2(4)
C27 C26 C25 117.0(4)
C27 C26 C33 118.5(3)
C25 C26 C33 124.5(4)
C28 C27 C26 120.2(4)
N2 C28 C27 122.6(4)
C30 C29 C21 112.0(3)
C30 C29 C32 107.6(4)
C21 C29 C32 108.5(3)
C30 C29 C31 109.0(4)
C21 C29 C31 109.4(3)
C32 C29 C31 110.3(3)
C35 C33 C36 109.5(4)
C35 C33 C26 112.4(3)
C36 C33 C26 108.7(4)
C35 C33 C34 107.5(4)
C36 C33 C34 109.5(4)
C26 C33 C34 109.2(3)
N3 C37 S1 179.1(4)

loop_
_geom_bond_atom_site_label_1
_geom_bond_atom_site_label_2
_geom_bond_distance
Ir C7 2.048(4)
Ir C1 2.054(4)
Ir N3 2.086(3)
Ir N1 2.123(3)
Ir N2 2.125(3)
Ir P1 2.1486(10)
S1 C37 1.625(4)
P1 O3 1.586(3)
P1 O1 1.596(3)
P1 O2 1.602(3)
N1 C19 1.344(5)
N1 C23 1.359(5)
N2 C28 1.332(5)
N2 C24 1.352(5)
N3 C37 1.163(5)
O1 C6 1.418(5)
O2 C12 1.413(5)
O3 C18 1.414(5)
C1 C6 1.392(5)
C1 C2 1.405(5)
C2 C3 1.380(5)
C3 C4 1.393(6)
C4 C5 1.379(6)
C5 C6 1.380(5)
C7 C12 1.394(5)
C7 C8 1.404(6)
C8 C9 1.387(5)
C9 C10 1.378(6)
C10 C11 1.378(6)
C11 C12 1.382(5)
C13 C18 1.379(6)
C13 C14 1.394(6)
C14 C15 1.372(7)
C15 C16 1.374(7)
C16 C17 1.384(6)
C17 C18 1.378(6)
C19 C20 1.376(5)
C20 C21 1.387(5)
C21 C22 1.399(5)
C21 C29 1.530(5)
C22 C23 1.390(5)
C23 C24 1.481(5)
C24 C25 1.397(5)
C25 C26 1.392(5)
C26 C27 1.383(5)
C26 C33 1.535(5)
C27 C28 1.379(5)
C29 C30 1.529(5)
C29 C32 1.531(5)
C29 C31 1.532(6)
C33 C35 1.518(6)
C33 C36 1.529(6)
C33 C34 1.540(6)
